data_7046378
loop_
_publ_author_name
'Kitagawa, Yuichi'
'Suzue, Fumiya'
'Nakanishi, Takayuki'
'Fushimi, Koji'
'Hasegawa, Yasuchika'

_publ_section_title
;
 A highly luminescent Eu(iii) complex based on an electronically isolated
 aromatic ring system with ultralong lifetime.
;
_journal_issue 21
_journal_name_full 'Dalton transactions (Cambridge, England : 2003)'
_journal_page_first 7327
_journal_page_last 7332
_journal_paper_doi 10.1039/c8dt00883c
_journal_volume 47
_journal_year 2018
_chemical_formula_moiety 'C75 H45 Eu F18 O8 P2'
_chemical_formula_sum 'C75 H45 Eu F18 O8 P2'
_chemical_formula_weight 1630.02
_space_group_crystal_system monoclinic
_space_group_IT_number 14
_space_group_name_Hall '-P 2ybc'
_space_group_name_H-M_alt 'P 1 21/c 1'
_symmetry_space_group_name_Hall '-P 2ybc'
_symmetry_space_group_name_H-M 'P 1 21/c 1'
_atom_sites_solution_hydrogens geom
_atom_sites_solution_primary dual
_audit_creation_date 2018-02-07
_audit_creation_method
;
Olex2 1.2
(compiled 2017.03.28 svn.r3405 for OlexSys, GUI svn.r5337)
;
_audit_update_record
;
2018-02-08 deposited with the CCDC.
2018-04-25 downloaded from the CCDC.
;
_cell_angle_alpha 90
_cell_angle_beta 99.853(3)
_cell_angle_gamma 90
_cell_formula_units_Z 4
_cell_length_a 13.1931(5)
_cell_length_b 38.3635(14)
_cell_length_c 13.7888(5)
_cell_measurement_reflns_used 17521
_cell_measurement_temperature 293(2)
_cell_measurement_theta_max 28.2500
_cell_measurement_theta_min 2.5430
_cell_volume 6876.0(4)
_computing_cell_refinement 'CrysAlisPro 1.171.39.43a (Rigaku OD, 2018)'
_computing_data_collection 'CrysAlisPro 1.171.39.43a (Rigaku OD, 2018)'
_computing_data_reduction 'CrysAlisPro 1.171.39.43a (Rigaku OD, 2018)'
_computing_molecular_graphics 'Olex2 (Dolomanov et al., 2009)'
_computing_publication_material 'Olex2 (Dolomanov et al., 2009)'
_computing_structure_refinement 'ShelXL (Sheldrick, 2015)'
_computing_structure_solution 'ShelXT (Sheldrick, 2015)'
_diffrn_ambient_temperature 293(2)
_diffrn_detector 'CCD plate'
_diffrn_measured_fraction_theta_full 0.995
_diffrn_measured_fraction_theta_max 0.860
_diffrn_measurement_details
;
List of Runs (angles in degrees, time in seconds):

  # Type    Start    End  Width  t~exp~   \w     \q     \k     \f   Frames
#--------------------------------------------------------------------------
  1  \w     57.00  82.00   0.50   17.24    --   -7.20  47.00 -39.00   50
  2  \w    -84.00  17.00   0.50   17.24    --   -7.20  47.00 -39.00  202
  3  \w    -19.00   6.00   0.50   17.24    --    5.00  47.00 -39.00   50
  4  \w    -97.00  82.00   0.50   17.24    --   -7.20  60.00 -90.00  358
;
_diffrn_measurement_device 'four-circle diffractometer'
_diffrn_measurement_device_type 'XtaLAB AFC11 (RCD3): quarter-chi single'
_diffrn_measurement_method '\w scans'
_diffrn_orient_matrix_type 'CrysAlisPro convention (1999,Acta A55,543-557)'
_diffrn_orient_matrix_UB_11 0.0046395000
_diffrn_orient_matrix_UB_12 -0.0084862000
_diffrn_orient_matrix_UB_13 0.0462149000
_diffrn_orient_matrix_UB_21 -0.0431936000
_diffrn_orient_matrix_UB_22 -0.0105558000
_diffrn_orient_matrix_UB_23 -0.0184315000
_diffrn_orient_matrix_UB_31 0.0330591000
_diffrn_orient_matrix_UB_32 -0.0125826000
_diffrn_orient_matrix_UB_33 -0.0157851000
_diffrn_radiation_monochromator mirror
_diffrn_radiation_probe x-ray
_diffrn_radiation_type MoK\a
_diffrn_radiation_wavelength 0.71073
_diffrn_reflns_av_R_equivalents 0.0841
_diffrn_reflns_av_unetI/netI 0.1024
_diffrn_reflns_Laue_measured_fraction_full 0.995
_diffrn_reflns_Laue_measured_fraction_max 0.860
_diffrn_reflns_limit_h_max 17
_diffrn_reflns_limit_h_min -16
_diffrn_reflns_limit_k_max 49
_diffrn_reflns_limit_k_min -41
_diffrn_reflns_limit_l_max 18
_diffrn_reflns_limit_l_min -15
_diffrn_reflns_number 64751
_diffrn_reflns_point_group_measured_fraction_full 0.995
_diffrn_reflns_point_group_measured_fraction_max 0.860
_diffrn_reflns_theta_full 25.242
_diffrn_reflns_theta_max 28.930
_diffrn_reflns_theta_min 1.893
_diffrn_source 'Rotating-anode X-ray tube (dual wavelength)'
_diffrn_source_type 'Rigaku (Mo) X-ray DW Source'
_exptl_absorpt_coefficient_mu 1.064
_exptl_absorpt_correction_T_max 1.00000
_exptl_absorpt_correction_T_min 0.52179
_exptl_absorpt_correction_type multi-scan
_exptl_absorpt_process_details
;
CrysAlisPro 1.171.39.43a (Rigaku Oxford Diffraction, 2018)
Empirical absorption correction using spherical harmonics,
 implemented in SCALE3 ABSPACK scaling algorithm.
;
_exptl_crystal_colour colourless
_exptl_crystal_colour_primary colourless
_exptl_crystal_density_diffrn 1.575
_exptl_crystal_description plate
_exptl_crystal_F_000 3183
_exptl_crystal_size_max 0.128
_exptl_crystal_size_mid 0.06
_exptl_crystal_size_min 0.01
_refine_diff_density_max 0.752
_refine_diff_density_min -1.232
_refine_diff_density_rms 0.175
_refine_ls_extinction_method none
_refine_ls_goodness_of_fit_ref 1.070
_refine_ls_hydrogen_treatment constr
_refine_ls_matrix_type full
_refine_ls_number_parameters 937
_refine_ls_number_reflns 15618
_refine_ls_number_restraints 0
_refine_ls_restrained_S_all 1.070
_refine_ls_R_factor_all 0.0995
_refine_ls_R_factor_gt 0.0481
_refine_ls_shift/su_max 0.002
_refine_ls_shift/su_mean 0.000
_refine_ls_structure_factor_coef Fsqd
_refine_ls_weighting_details 'w=1/[\s^2^(Fo^2^)+(0.0561P)^2^] where P=(Fo^2^+2Fc^2^)/3'
_refine_ls_weighting_scheme calc
_refine_ls_wR_factor_gt 0.0985
_refine_ls_wR_factor_ref 0.1217
_reflns_Friedel_coverage 0.000
_reflns_number_gt 10346
_reflns_number_total 15618
_reflns_threshold_expression 'I > 2\s(I)'
_cod_data_source_file c8dt00883c2.cif
_cod_data_source_block sze20180207
_cod_depositor_comments 'Adding full bibliography for 7046377--7046378.cif.'
_cod_database_code 7046378
_shelx_shelxl_version_number 2018/1
_chemical_oxdiff_formula C75H45F18EuO8P2
_shelx_space_group_comment
;
The symmetry employed for this shelxl refinement is uniquely defined
by the following loop, which should always be used as a source of
symmetry information in preference to the above space-group names.
They are only intended as comments.
;
_diffrn_oxdiff_ac3_digest_frames
;
01216cb9fad18620758ccd5ff558cd074400660ff15
;
_reflns_odcompleteness_completeness 98.81
_reflns_odcompleteness_iscentric 1
_reflns_odcompleteness_theta 26.32
_olex2_refinement_description
;
1. Fixed Uiso
 At 1.2 times of:
  All C(H) groups
2.a Aromatic/amide H refined with riding coordinates:
 C18(H18), C44(H44), C98(H98), C2(H2), C43(H43), C35(H35), C62(H62), C40(H40),
 C32(H32), C12(H12), C3(H3), C104(H104), C59(H59), C46(H46), C47(H47), C42(H42),
  C26(H26), C41(H41), C6(H6), C7(H7), C94(H94), C15(H15), C50(H50), C13(H13),
 C58(H58), C96(H96), C100(H100), C103(H103), C68(H68), C97(H97), C9(H9), C8(H8),
  C101(H101), C102(H102), C52(H52), C51(H51), C14(H14), C95(H95), C53(H53),
 C56(H56), C64(H64), C57(H57), C67(H67), C65(H65), C66(H66)
;
_olex2_submission_special_instructions 'No special instructions were received'
_oxdiff_exptl_absorpt_empirical_details
;
Empirical correction (ABSPACK) includes:
- Absorption correction using spherical harmonics
- Frame scaling
;
_oxdiff_exptl_absorpt_empirical_full_max 2.767
_oxdiff_exptl_absorpt_empirical_full_min 0.783

loop_
_space_group_symop_operation_xyz
'x, y, z'
'-x, y+1/2, -z+1/2'
'-x, -y, -z'
'x, -y-1/2, z-1/2'

loop_
_atom_site_label
_atom_site_type_symbol
_atom_site_fract_x
_atom_site_fract_y
_atom_site_fract_z
_atom_site_U_iso_or_equiv
_atom_site_adp_type
_atom_site_occupancy
_atom_site_site_symmetry_order
_atom_site_calc_flag
_atom_site_refinement_flags_posn
Eu1 Eu 0.83539(2) 0.64309(2) 0.46575(2) 0.01559(7) Uani 1 1 d .
P1 P 0.83666(8) 0.61442(3) 0.20658(8) 0.0172(2) Uani 1 1 d .
P2 P 0.54979(8) 0.65718(3) 0.41282(8) 0.0184(2) Uani 1 1 d .
F17 F 0.7213(2) 0.51470(6) 0.38217(18) 0.0327(7) Uani 1 1 d .
F18 F 0.6489(2) 0.53126(6) 0.5025(2) 0.0343(7) Uani 1 1 d .
F14 F 1.1486(2) 0.59289(7) 0.6511(2) 0.0399(7) Uani 1 1 d .
F16 F 0.7748(2) 0.49506(6) 0.5291(2) 0.0361(7) Uani 1 1 d .
O29 O 0.9866(2) 0.66472(7) 0.4074(2) 0.0219(7) Uani 1 1 d .
O33 O 0.9772(2) 0.60600(7) 0.5336(2) 0.0187(6) Uani 1 1 d .
O37 O 0.7775(2) 0.58197(7) 0.4527(2) 0.0223(7) Uani 1 1 d .
F13 F 1.0576(2) 0.56220(8) 0.73190(19) 0.0439(8) Uani 1 1 d .
O27 O 0.6610(2) 0.65074(7) 0.4523(2) 0.0226(7) Uani 1 1 d .
O22 O 0.9349(2) 0.67784(7) 0.5922(2) 0.0244(7) Uani 1 1 d .
O20 O 0.8127(2) 0.62823(8) 0.3019(2) 0.0224(7) Uani 1 1 d .
F2 F 0.7293(3) 0.75256(8) 0.2614(3) 0.0630(11) Uani 1 1 d .
O30 O 0.8006(2) 0.70128(7) 0.4039(2) 0.0228(7) Uani 1 1 d .
O24 O 0.8007(2) 0.62520(8) 0.6248(2) 0.0257(7) Uani 1 1 d .
F10 F 0.8782(3) 0.59823(9) 0.8668(2) 0.0557(9) Uani 1 1 d .
F3 F 0.8490(2) 0.78601(7) 0.3336(3) 0.0550(9) Uani 1 1 d .
F7 F 1.1902(2) 0.69178(9) 0.4567(3) 0.0605(10) Uani 1 1 d .
F8 F 1.1511(2) 0.66902(10) 0.3169(3) 0.0655(10) Uani 1 1 d .
F6 F 1.0638(3) 0.72405(8) 0.6902(3) 0.0600(10) Uani 1 1 d .
F15 F 1.1253(2) 0.53863(8) 0.6185(3) 0.0633(11) Uani 1 1 d .
F1 F 0.7335(3) 0.76769(8) 0.4110(3) 0.0627(10) Uani 1 1 d .
F12 F 0.7286(3) 0.61506(13) 0.8031(3) 0.0959(16) Uani 1 1 d .
F5 F 1.1522(2) 0.67806(9) 0.6834(3) 0.0698(11) Uani 1 1 d .
F4 F 1.0962(3) 0.69131(9) 0.8148(2) 0.0692(11) Uani 1 1 d .
C39 C 0.4712(3) 0.62608(11) 0.4632(3) 0.0177(9) Uani 1 1 d .
C18 C 0.6514(3) 0.58063(10) 0.1762(3) 0.0174(9) Uani 1 1 d .
H18 H 0.662002 0.579380 0.244526 0.021 Uiso 1 1 calc R
F11 F 0.7963(4) 0.57027(11) 0.7478(3) 0.1018(18) Uani 1 1 d .
C1 C 0.7223(3) 0.59803(10) 0.1310(3) 0.0173(9) Uani 1 1 d .
C99 C 0.8942(3) 0.64772(11) 0.1413(3) 0.0205(10) Uani 1 1 d .
C28 C 1.0157(3) 0.69432(11) 0.3854(3) 0.0230(10) Uani 1 1 d .
C44 C 0.5183(4) 0.59817(11) 0.5185(3) 0.0261(10) Uani 1 1 d .
H44 H 0.589222 0.595306 0.526936 0.031 Uiso 1 1 calc R
C36 C 0.8136(3) 0.55464(11) 0.4936(3) 0.0200(9) Uani 1 1 d .
C45 C 0.5225(3) 0.65544(10) 0.2804(3) 0.0175(9) Uani 1 1 d .
C93 C 0.9271(3) 0.57901(11) 0.2246(3) 0.0202(9) Uani 1 1 d .
C98 C 1.0156(4) 0.58254(13) 0.2956(3) 0.0299(11) Uani 1 1 d .
H98 H 1.026108 0.602732 0.333316 0.036 Uiso 1 1 calc R
C63 C 0.5067(3) 0.69864(11) 0.4494(3) 0.0216(10) Uani 1 1 d .
C2 C 0.7072(3) 0.60046(11) 0.0292(3) 0.0232(10) Uani 1 1 d .
H2 H 0.753885 0.612505 -0.001736 0.028 Uiso 1 1 calc R
C43 C 0.4592(4) 0.57493(12) 0.5605(3) 0.0293(11) Uani 1 1 d .
H43 H 0.490195 0.556304 0.597337 0.035 Uiso 1 1 calc R
C17 C 0.5640(3) 0.56482(10) 0.1220(3) 0.0152(9) Uani 1 1 d .
C11 C 0.4109(3) 0.52610(10) 0.1119(3) 0.0164(9) Uani 1 1 d .
C35 C 0.9101(3) 0.54911(11) 0.5516(3) 0.0230(10) Uani 1 1 d .
H35 H 0.926304 0.527289 0.579353 0.028 Uiso 1 1 calc R
C62 C 0.4405(3) 0.63760(10) 0.2280(3) 0.0187(9) Uani 1 1 d .
H62 H 0.396917 0.625236 0.261841 0.022 Uiso 1 1 calc R
C40 C 0.3655(3) 0.63078(12) 0.4530(3) 0.0229(10) Uani 1 1 d .
H40 H 0.334647 0.649792 0.417904 0.027 Uiso 1 1 calc R
C32 C 0.9570(3) 0.72511(11) 0.3716(3) 0.0267(11) Uani 1 1 d .
H32 H 0.988459 0.745686 0.356956 0.032 Uiso 1 1 calc R
C48 C 0.4884(3) 0.65589(10) 0.0741(3) 0.0182(9) Uani 1 1 d .
C73 C 0.7398(3) 0.52352(11) 0.4770(3) 0.0230(10) Uani 1 1 d .
C31 C 0.8547(3) 0.72564(11) 0.3793(3) 0.0239(10) Uani 1 1 d .
C21 C 0.9752(3) 0.67011(11) 0.6786(3) 0.0232(10) Uani 1 1 d .
C61 C 0.4209(3) 0.63760(10) 0.1243(3) 0.0172(9) Uani 1 1 d .
C34 C 0.9821(3) 0.57587(11) 0.5682(3) 0.0198(9) Uani 1 1 d .
C12 C 0.3482(3) 0.50539(11) 0.1613(3) 0.0243(10) Uani 1 1 d .
H12 H 0.296991 0.491925 0.124351 0.029 Uiso 1 1 calc R
F9 F 1.1536(3) 0.72424(10) 0.3298(4) 0.1011(18) Uani 1 1 d .
C4 C 0.5494(3) 0.56677(10) 0.0181(3) 0.0171(9) Uani 1 1 d .
C3 C 0.6224(3) 0.58487(11) -0.0254(3) 0.0222(10) Uani 1 1 d .
H3 H 0.613136 0.586360 -0.093712 0.027 Uiso 1 1 calc R
C104 C 0.9716(4) 0.64018(12) 0.0883(3) 0.0270(10) Uani 1 1 d .
H104 H 0.991339 0.617148 0.081755 0.032 Uiso 1 1 calc R
C10 C 0.3955(3) 0.52875(10) 0.0043(3) 0.0167(9) Uani 1 1 d .
C49 C 0.4710(3) 0.65616(11) -0.0332(3) 0.0203(9) Uani 1 1 d .
C25 C 0.8548(4) 0.62565(12) 0.7076(3) 0.0254(10) Uani 1 1 d .
C59 C 0.2641(3) 0.59969(11) 0.1180(3) 0.0248(10) Uani 1 1 d .
H59 H 0.277556 0.597911 0.186241 0.030 Uiso 1 1 calc R
C46 C 0.5891(3) 0.67424(11) 0.2302(3) 0.0222(10) Uani 1 1 d .
H46 H 0.644212 0.686666 0.264792 0.027 Uiso 1 1 calc R
C47 C 0.5711(3) 0.67389(11) 0.1295(3) 0.0236(10) Uani 1 1 d .
H47 H 0.615670 0.686108 0.096348 0.028 Uiso 1 1 calc R
C42 C 0.3532(4) 0.57928(12) 0.5480(3) 0.0293(11) Uani 1 1 d .
H42 H 0.313463 0.563236 0.575409 0.035 Uiso 1 1 calc R
C26 C 0.9433(4) 0.64496(11) 0.7393(3) 0.0256(10) Uani 1 1 d .
H26 H 0.981406 0.641043 0.801555 0.031 Uiso 1 1 calc R
C41 C 0.3059(4) 0.60742(12) 0.4947(3) 0.0294(11) Uani 1 1 d .
H41 H 0.235034 0.610449 0.487296 0.035 Uiso 1 1 calc R
C69 C 1.0802(3) 0.56733(12) 0.6418(3) 0.0256(10) Uani 1 1 d .
C16 C 0.4905(3) 0.54545(10) 0.1695(3) 0.0176(9) Uani 1 1 d .
C6 C 0.4416(3) 0.55229(11) -0.1443(3) 0.0218(10) Uani 1 1 d .
H6 H 0.484464 0.566143 -0.175103 0.026 Uiso 1 1 calc R
C7 C 0.3603(4) 0.53516(11) -0.2004(3) 0.0250(10) Uani 1 1 d .
H7 H 0.349160 0.537252 -0.268585 0.030 Uiso 1 1 calc R
C5 C 0.4610(3) 0.54919(10) -0.0414(3) 0.0186(9) Uani 1 1 d .
C94 C 0.9135(4) 0.54871(12) 0.1696(4) 0.0294(11) Uani 1 1 d .
H94 H 0.854546 0.546007 0.122381 0.035 Uiso 1 1 calc R
C15 C 0.4985(3) 0.54497(11) 0.2734(3) 0.0230(10) Uani 1 1 d .
H15 H 0.548356 0.558526 0.311880 0.028 Uiso 1 1 calc R
C50 C 0.5407(4) 0.67179(12) -0.0858(3) 0.0284(11) Uani 1 1 d .
H50 H 0.599198 0.682560 -0.051514 0.034 Uiso 1 1 calc R
C77 C 0.7914(4) 0.75825(12) 0.3467(4) 0.0381(13) Uani 1 1 d .
C13 C 0.3597(3) 0.50433(12) 0.2613(3) 0.0276(11) Uani 1 1 d .
H13 H 0.317863 0.489905 0.291631 0.033 Uiso 1 1 calc R
C55 C 0.3105(3) 0.62143(11) -0.0340(3) 0.0218(10) Uani 1 1 d .
C58 C 0.1794(3) 0.58310(11) 0.0662(3) 0.0245(10) Uani 1 1 d .
H58 H 0.136880 0.569886 0.099168 0.029 Uiso 1 1 calc R
C96 C 1.0725(4) 0.52595(13) 0.2544(4) 0.0365(13) Uani 1 1 d .
H96 H 1.120659 0.508041 0.264638 0.044 Uiso 1 1 calc R
C100 C 0.8624(4) 0.68208(11) 0.1494(3) 0.0271(11) Uani 1 1 d .
H100 H 0.809183 0.687241 0.183405 0.033 Uiso 1 1 calc R
C85 C 0.8143(4) 0.60202(15) 0.7819(3) 0.0398(13) Uani 1 1 d .
C103 C 1.0198(4) 0.66652(13) 0.0450(4) 0.0372(12) Uani 1 1 d .
H103 H 1.071724 0.661357 0.009461 0.045 Uiso 1 1 calc R
C54 C 0.3829(3) 0.63926(11) -0.0868(3) 0.0219(10) Uani 1 1 d .
C68 C 0.4386(4) 0.71931(12) 0.3878(4) 0.0330(12) Uani 1 1 d .
H68 H 0.420399 0.713545 0.321623 0.040 Uiso 1 1 calc R
C60 C 0.3308(3) 0.61926(11) 0.0700(3) 0.0192(9) Uani 1 1 d .
C97 C 1.0875(4) 0.55599(13) 0.3099(4) 0.0348(12) Uani 1 1 d .
H97 H 1.146417 0.558427 0.357254 0.042 Uiso 1 1 calc R
C9 C 0.3118(3) 0.51163(11) -0.0546(3) 0.0241(10) Uani 1 1 d .
H9 H 0.267364 0.498030 -0.024969 0.029 Uiso 1 1 calc R
C8 C 0.2957(3) 0.51496(11) -0.1555(3) 0.0243(10) Uani 1 1 d .
H8 H 0.240748 0.503480 -0.193568 0.029 Uiso 1 1 calc R
C101 C 0.9113(4) 0.70861(13) 0.1062(4) 0.0361(12) Uani 1 1 d .
H101 H 0.891167 0.731663 0.111480 0.043 Uiso 1 1 calc R
C102 C 0.9897(4) 0.70056(14) 0.0554(4) 0.0400(13) Uani 1 1 d .
H102 H 1.022881 0.718420 0.027668 0.048 Uiso 1 1 calc R
C52 C 0.4375(4) 0.65598(13) -0.2394(3) 0.0370(13) Uani 1 1 d .
H52 H 0.425882 0.656422 -0.307874 0.044 Uiso 1 1 calc R
C51 C 0.5248(4) 0.67161(13) -0.1868(3) 0.0355(12) Uani 1 1 d .
H51 H 0.572651 0.681980 -0.219988 0.043 Uiso 1 1 calc R
C14 C 0.4340(4) 0.52486(12) 0.3178(3) 0.0282(11) Uani 1 1 d .
H14 H 0.440008 0.524944 0.386025 0.034 Uiso 1 1 calc R
C95 C 0.9853(4) 0.52266(12) 0.1834(4) 0.0355(12) Uani 1 1 d .
H95 H 0.975411 0.502643 0.144943 0.043 Uiso 1 1 calc R
C81 C 1.1277(4) 0.69557(13) 0.3701(4) 0.0394(14) Uani 1 1 d .
C53 C 0.3687(4) 0.63992(12) -0.1904(3) 0.0321(11) Uani 1 1 d .
H53 H 0.311117 0.629171 -0.226354 0.039 Uiso 1 1 calc R
C56 C 0.2225(4) 0.60492(11) -0.0841(3) 0.0272(11) Uani 1 1 d .
H56 H 0.207174 0.606644 -0.152364 0.033 Uiso 1 1 calc R
C64 C 0.5358(4) 0.70807(13) 0.5481(4) 0.0379(13) Uani 1 1 d .
H64 H 0.583563 0.694773 0.589876 0.045 Uiso 1 1 calc R
C89 C 1.0731(4) 0.69127(13) 0.7169(4) 0.0348(12) Uani 1 1 d .
C57 C 0.1578(4) 0.58620(12) -0.0353(3) 0.0298(11) Uani 1 1 d .
H57 H 0.099496 0.575608 -0.070582 0.036 Uiso 1 1 calc R
C67 C 0.3969(4) 0.74878(12) 0.4246(5) 0.0434(14) Uani 1 1 d .
H67 H 0.350272 0.762628 0.383289 0.052 Uiso 1 1 calc R
C65 C 0.4930(5) 0.73723(14) 0.5831(4) 0.0520(16) Uani 1 1 d .
H65 H 0.510949 0.743248 0.649140 0.062 Uiso 1 1 calc R
C66 C 0.4248(5) 0.75736(14) 0.5223(5) 0.0489(16) Uani 1 1 d .
H66 H 0.396952 0.777057 0.546945 0.059 Uiso 1 1 calc R

loop_
_atom_site_aniso_label
_atom_site_aniso_U_11
_atom_site_aniso_U_22
_atom_site_aniso_U_33
_atom_site_aniso_U_23
_atom_site_aniso_U_13
_atom_site_aniso_U_12
Eu1 0.01502(11) 0.01901(12) 0.01215(10) 0.00062(9) 0.00062(7) -0.00152(9)
P1 0.0178(6) 0.0208(6) 0.0126(5) -0.0003(4) 0.0019(4) -0.0031(4)
P2 0.0153(6) 0.0228(6) 0.0169(6) 0.0022(5) 0.0022(4) -0.0011(4)
F17 0.0413(17) 0.0284(15) 0.0249(14) -0.0088(11) -0.0046(12) -0.0037(12)
F18 0.0286(16) 0.0288(15) 0.0472(17) -0.0003(13) 0.0110(13) -0.0049(12)
F14 0.0215(15) 0.0495(18) 0.0447(18) 0.0125(14) -0.0053(13) -0.0100(13)
F16 0.0433(17) 0.0207(15) 0.0391(16) 0.0093(12) -0.0077(13) -0.0037(12)
O29 0.0201(16) 0.0224(17) 0.0229(16) 0.0050(13) 0.0029(13) -0.0021(13)
O33 0.0229(16) 0.0177(16) 0.0152(15) 0.0038(12) 0.0026(12) -0.0004(12)
O37 0.0269(17) 0.0195(16) 0.0175(15) 0.0036(13) -0.0044(13) -0.0008(13)
F13 0.0388(18) 0.067(2) 0.0221(15) 0.0142(14) -0.0062(13) -0.0075(15)
O27 0.0182(16) 0.0320(18) 0.0167(15) 0.0029(13) 0.0001(12) -0.0023(12)
O22 0.0274(18) 0.0241(17) 0.0199(16) -0.0029(13) -0.0015(14) -0.0014(13)
O20 0.0228(17) 0.0311(17) 0.0131(15) -0.0004(13) 0.0022(12) -0.0052(13)
F2 0.060(2) 0.0414(19) 0.071(2) 0.0102(17) -0.0351(19) 0.0069(15)
O30 0.0189(16) 0.0199(16) 0.0288(17) 0.0025(13) 0.0015(13) 0.0002(13)
O24 0.0225(17) 0.0399(19) 0.0156(16) 0.0046(14) 0.0057(13) -0.0029(14)
F10 0.055(2) 0.082(2) 0.0286(17) 0.0218(16) 0.0024(15) -0.0004(17)
F3 0.045(2) 0.0256(17) 0.091(3) 0.0195(16) 0.0026(18) -0.0001(14)
F7 0.0231(17) 0.089(3) 0.063(2) -0.0009(19) -0.0090(16) -0.0005(16)
F8 0.037(2) 0.096(3) 0.070(2) -0.012(2) 0.0274(17) 0.0008(18)
F6 0.067(2) 0.0284(18) 0.071(2) 0.0001(16) -0.0254(19) -0.0156(15)
F15 0.040(2) 0.060(2) 0.081(3) -0.0273(19) -0.0160(18) 0.0282(16)
F1 0.058(2) 0.0379(19) 0.098(3) 0.0065(18) 0.029(2) 0.0229(16)
F12 0.048(2) 0.182(5) 0.068(3) 0.072(3) 0.041(2) 0.034(3)
F5 0.0268(19) 0.076(3) 0.104(3) -0.037(2) 0.0062(19) -0.0091(17)
F4 0.082(3) 0.080(3) 0.0332(18) 0.0015(17) -0.0268(18) -0.040(2)
C39 0.021(2) 0.021(2) 0.012(2) -0.0008(17) 0.0046(17) -0.0003(18)
C18 0.021(2) 0.018(2) 0.013(2) -0.0006(17) 0.0026(17) 0.0026(17)
F11 0.189(5) 0.077(3) 0.043(2) 0.001(2) 0.032(3) -0.080(3)
C1 0.016(2) 0.019(2) 0.017(2) -0.0013(17) 0.0047(17) -0.0021(17)
C99 0.023(2) 0.022(2) 0.015(2) 0.0025(18) -0.0020(18) -0.0057(18)
C28 0.021(2) 0.026(3) 0.022(2) 0.0039(19) 0.0004(19) -0.0039(19)
C44 0.026(3) 0.029(3) 0.024(2) 0.004(2) 0.005(2) 0.007(2)
C36 0.025(2) 0.020(2) 0.015(2) -0.0025(18) 0.0052(18) -0.0008(18)
C45 0.017(2) 0.018(2) 0.018(2) 0.0028(17) 0.0049(18) 0.0034(17)
C93 0.020(2) 0.024(2) 0.018(2) 0.0068(19) 0.0061(18) -0.0035(18)
C98 0.030(3) 0.037(3) 0.022(2) 0.002(2) 0.005(2) 0.007(2)
C63 0.022(2) 0.019(2) 0.025(2) -0.0014(19) 0.0066(19) -0.0042(18)
C2 0.024(2) 0.029(3) 0.017(2) 0.0016(19) 0.0043(18) -0.0077(19)
C43 0.036(3) 0.022(3) 0.030(3) 0.009(2) 0.009(2) 0.004(2)
C17 0.021(2) 0.014(2) 0.011(2) -0.0009(16) 0.0036(17) 0.0040(16)
C11 0.015(2) 0.016(2) 0.018(2) 0.0012(17) 0.0019(17) 0.0002(16)
C35 0.025(2) 0.020(2) 0.023(2) 0.0054(19) -0.0006(19) -0.0002(18)
C62 0.020(2) 0.018(2) 0.019(2) 0.0013(17) 0.0060(18) -0.0001(17)
C40 0.021(2) 0.025(2) 0.022(2) 0.0009(19) 0.0034(19) 0.0000(18)
C32 0.026(3) 0.020(2) 0.032(3) 0.004(2) 0.000(2) -0.0064(19)
C48 0.016(2) 0.018(2) 0.020(2) 0.0041(17) 0.0021(18) 0.0025(17)
C73 0.026(3) 0.020(2) 0.022(2) -0.0007(19) -0.0003(19) 0.0006(19)
C31 0.025(3) 0.020(2) 0.023(2) -0.0008(19) -0.003(2) -0.0025(19)
C21 0.026(3) 0.019(2) 0.024(2) -0.0089(19) 0.002(2) 0.0041(18)
C61 0.021(2) 0.012(2) 0.018(2) 0.0013(17) 0.0013(17) 0.0018(16)
C34 0.018(2) 0.029(3) 0.014(2) -0.0017(19) 0.0046(17) 0.0024(18)
C12 0.020(2) 0.030(3) 0.022(2) 0.001(2) 0.0017(19) -0.0071(19)
F9 0.032(2) 0.082(3) 0.197(5) 0.087(3) 0.040(3) 0.0092(18)
C4 0.021(2) 0.017(2) 0.013(2) -0.0009(17) 0.0010(17) 0.0012(17)
C3 0.029(3) 0.028(3) 0.010(2) 0.0008(18) 0.0046(18) -0.0030(19)
C104 0.030(3) 0.026(3) 0.027(2) 0.004(2) 0.009(2) 0.000(2)
C10 0.020(2) 0.014(2) 0.014(2) -0.0030(17) -0.0016(17) 0.0014(17)
C49 0.024(2) 0.019(2) 0.019(2) 0.0003(18) 0.0049(18) 0.0017(18)
C25 0.029(3) 0.036(3) 0.012(2) -0.0007(19) 0.006(2) 0.008(2)
C59 0.024(2) 0.028(3) 0.021(2) -0.002(2) 0.0032(19) -0.0019(19)
C46 0.018(2) 0.025(2) 0.022(2) 0.0027(19) 0.0006(19) -0.0037(18)
C47 0.018(2) 0.027(3) 0.027(2) 0.007(2) 0.0061(19) -0.0038(18)
C42 0.038(3) 0.026(3) 0.027(3) 0.001(2) 0.013(2) -0.009(2)
C26 0.030(3) 0.028(3) 0.017(2) -0.003(2) -0.0005(19) 0.007(2)
C41 0.020(2) 0.039(3) 0.029(3) 0.004(2) 0.004(2) -0.004(2)
C69 0.023(2) 0.027(3) 0.027(3) 0.004(2) 0.004(2) 0.002(2)
C16 0.020(2) 0.016(2) 0.017(2) 0.0041(17) 0.0035(18) 0.0044(17)
C6 0.023(2) 0.026(2) 0.017(2) 0.0016(18) 0.0034(18) 0.0017(18)
C7 0.035(3) 0.025(3) 0.014(2) -0.0025(19) 0.000(2) 0.000(2)
C5 0.024(2) 0.018(2) 0.013(2) -0.0002(17) 0.0020(18) 0.0035(18)
C94 0.021(3) 0.028(3) 0.037(3) -0.002(2) 0.000(2) -0.006(2)
C15 0.024(2) 0.028(3) 0.016(2) 0.0004(19) 0.0021(19) -0.0048(19)
C50 0.028(3) 0.035(3) 0.021(2) 0.007(2) 0.003(2) -0.001(2)
C77 0.034(3) 0.021(3) 0.056(4) 0.005(2) 0.000(3) -0.001(2)
C13 0.024(3) 0.033(3) 0.026(3) 0.007(2) 0.005(2) -0.007(2)
C55 0.023(2) 0.018(2) 0.023(2) -0.0016(19) 0.000(2) 0.0057(17)
C58 0.022(2) 0.023(2) 0.031(3) 0.003(2) 0.009(2) -0.0025(18)
C96 0.031(3) 0.034(3) 0.047(3) 0.016(3) 0.012(2) 0.011(2)
C100 0.030(3) 0.022(3) 0.029(3) 0.003(2) 0.005(2) 0.000(2)
C85 0.039(3) 0.064(4) 0.017(3) 0.005(2) 0.008(2) -0.006(3)
C103 0.035(3) 0.046(3) 0.034(3) 0.008(2) 0.015(2) -0.004(2)
C54 0.025(2) 0.022(2) 0.019(2) 0.0025(18) 0.0030(18) 0.0044(19)
C68 0.031(3) 0.023(3) 0.042(3) -0.004(2) -0.003(2) -0.003(2)
C60 0.019(2) 0.018(2) 0.019(2) 0.0006(18) -0.0003(18) 0.0049(17)
C97 0.029(3) 0.046(3) 0.027(3) 0.007(2) 0.000(2) 0.006(2)
C9 0.025(3) 0.021(2) 0.025(2) 0.0019(19) 0.0036(19) -0.0028(18)
C8 0.028(3) 0.023(2) 0.020(2) -0.0043(19) -0.003(2) -0.0024(19)
C101 0.046(3) 0.024(3) 0.039(3) 0.005(2) 0.006(3) -0.001(2)
C102 0.046(3) 0.038(3) 0.037(3) 0.016(2) 0.008(3) -0.014(3)
C52 0.049(3) 0.045(3) 0.017(2) 0.007(2) 0.005(2) -0.004(3)
C51 0.042(3) 0.042(3) 0.024(3) 0.007(2) 0.011(2) -0.006(2)
C14 0.029(3) 0.041(3) 0.014(2) 0.004(2) 0.003(2) -0.005(2)
C95 0.035(3) 0.018(3) 0.056(3) -0.002(2) 0.012(3) -0.001(2)
C81 0.026(3) 0.028(3) 0.063(4) 0.018(3) 0.004(3) 0.000(2)
C53 0.040(3) 0.030(3) 0.024(2) -0.001(2) -0.001(2) -0.008(2)
C56 0.029(3) 0.029(3) 0.022(2) 0.000(2) -0.001(2) 0.004(2)
C64 0.054(4) 0.029(3) 0.030(3) -0.001(2) 0.006(3) 0.000(2)
C89 0.028(3) 0.036(3) 0.036(3) -0.006(2) -0.009(2) -0.002(2)
C57 0.025(3) 0.032(3) 0.031(3) -0.011(2) 0.003(2) -0.004(2)
C67 0.032(3) 0.022(3) 0.074(4) 0.001(3) 0.004(3) 0.001(2)
C65 0.083(5) 0.034(3) 0.042(3) -0.009(3) 0.019(3) -0.007(3)
C66 0.054(4) 0.023(3) 0.075(5) -0.015(3) 0.025(3) -0.005(3)

loop_
_atom_type_symbol
_atom_type_description
_atom_type_scat_dispersion_real
_atom_type_scat_dispersion_imag
_atom_type_scat_source
C C 0.0033 0.0016 'International Tables Vol C Tables 4.2.6.8 and 6.1.1.4'
H H 0.0000 0.0000 'International Tables Vol C Tables 4.2.6.8 and 6.1.1.4'
I I -0.4742 1.8119 'International Tables Vol C Tables 4.2.6.8 and 6.1.1.4'
N N 0.0061 0.0033 'International Tables Vol C Tables 4.2.6.8 and 6.1.1.4'
O O 0.0106 0.0060 'International Tables Vol C Tables 4.2.6.8 and 6.1.1.4'
Eu Eu -0.1578 3.6682 'International Tables Vol C Tables 4.2.6.8 and 6.1.1.4'
P P 0.1023 0.0942 'International Tables Vol C Tables 4.2.6.8 and 6.1.1.4'
F F 0.0171 0.0103 'International Tables Vol C Tables 4.2.6.8 and 6.1.1.4'

loop_
_geom_angle_atom_site_label_1
_geom_angle_atom_site_label_2
_geom_angle_atom_site_label_3
_geom_angle
O29 Eu1 O37 124.38(10)
O33 Eu1 O29 72.67(9)
O33 Eu1 O37 71.13(9)
O33 Eu1 O24 74.61(10)
O27 Eu1 O29 143.20(9)
O27 Eu1 O33 143.92(10)
O27 Eu1 O37 79.72(10)
O27 Eu1 O22 113.82(10)
O27 Eu1 O20 89.57(10)
O27 Eu1 O30 74.04(10)
O27 Eu1 O24 76.51(10)
O22 Eu1 O29 70.85(10)
O22 Eu1 O33 75.76(10)
O22 Eu1 O37 134.93(9)
O22 Eu1 O30 77.85(10)
O22 Eu1 O24 70.31(10)
O20 Eu1 O29 74.60(10)
O20 Eu1 O33 101.35(10)
O20 Eu1 O37 72.88(10)
O20 Eu1 O22 144.56(10)
O20 Eu1 O30 84.10(10)
O20 Eu1 O24 143.96(10)
O30 Eu1 O29 71.48(10)
O30 Eu1 O33 140.74(10)
O30 Eu1 O37 145.04(9)
O30 Eu1 O24 122.10(10)
O24 Eu1 O29 133.94(9)
O24 Eu1 O37 72.01(10)
O20 P1 C1 110.52(18)
O20 P1 C99 110.92(18)
O20 P1 C93 112.32(18)
C1 P1 C99 110.00(19)
C1 P1 C93 106.75(19)
C93 P1 C99 106.2(2)
O27 P2 C39 110.15(18)
O27 P2 C45 112.12(18)
O27 P2 C63 112.50(18)
C39 P2 C45 109.84(19)
C63 P2 C39 104.4(2)
C63 P2 C45 107.51(19)
C28 O29 Eu1 134.0(3)
C34 O33 Eu1 133.0(3)
C36 O37 Eu1 132.7(3)
P2 O27 Eu1 163.31(18)
C21 O22 Eu1 130.5(3)
P1 O20 Eu1 159.57(18)
C31 O30 Eu1 134.6(3)
C25 O24 Eu1 131.6(3)
C44 C39 P2 119.3(3)
C40 C39 P2 120.7(3)
C40 C39 C44 119.9(4)
C1 C18 H18 119.1
C1 C18 C17 121.9(4)
C17 C18 H18 119.1
C18 C1 P1 118.3(3)
C18 C1 C2 119.9(4)
C2 C1 P1 121.7(3)
C104 C99 P1 121.8(3)
C104 C99 C100 120.0(4)
C100 C99 P1 118.1(4)
O29 C28 C32 127.6(4)
O29 C28 C81 113.9(4)
C32 C28 C81 118.5(4)
C39 C44 H44 120.1
C43 C44 C39 119.7(4)
C43 C44 H44 120.1
O37 C36 C35 128.8(4)
O37 C36 C73 113.8(4)
C35 C36 C73 117.4(4)
C62 C45 P2 123.6(3)
C62 C45 C46 119.8(4)
C46 C45 P2 116.6(3)
C98 C93 P1 118.7(3)
C94 C93 P1 122.5(3)
C94 C93 C98 118.8(4)
C93 C98 H98 120.0
C97 C98 C93 120.0(5)
C97 C98 H98 120.0
C68 C63 P2 122.9(3)
C68 C63 C64 119.5(4)
C64 C63 P2 117.2(3)
C1 C2 H2 120.4
C3 C2 C1 119.2(4)
C3 C2 H2 120.4
C44 C43 H43 120.0
C44 C43 C42 120.0(4)
C42 C43 H43 120.0
C18 C17 C4 118.3(4)
C18 C17 C16 122.0(4)
C4 C17 C16 119.7(4)
C12 C11 C10 122.6(4)
C12 C11 C16 117.8(4)
C16 C11 C10 119.6(4)
C36 C35 H35 119.6
C34 C35 C36 120.7(4)
C34 C35 H35 119.6
C45 C62 H62 119.2
C45 C62 C61 121.6(4)
C61 C62 H62 119.2
C39 C40 H40 119.8
C41 C40 C39 120.5(4)
C41 C40 H40 119.8
C28 C32 H32 119.1
C31 C32 C28 121.9(4)
C31 C32 H32 119.1
C61 C48 C49 120.0(4)
C47 C48 C61 118.5(4)
C47 C48 C49 121.5(4)
F17 C73 F18 107.0(3)
F17 C73 F16 107.8(3)
F17 C73 C36 110.5(4)
F18 C73 F16 106.3(4)
F18 C73 C36 111.3(3)
F16 C73 C36 113.7(3)
O30 C31 C32 128.4(4)
O30 C31 C77 112.4(4)
C32 C31 C77 119.0(4)
O22 C21 C26 127.9(4)
O22 C21 C89 113.3(4)
C26 C21 C89 118.8(4)
C62 C61 C60 120.6(4)
C48 C61 C62 118.6(4)
C48 C61 C60 120.8(4)
O33 C34 C35 129.2(4)
O33 C34 C69 115.7(4)
C35 C34 C69 115.2(4)
C11 C12 H12 118.8
C13 C12 C11 122.4(4)
C13 C12 H12 118.8
C17 C4 C5 119.9(4)
C3 C4 C17 118.4(4)
C3 C4 C5 121.7(4)
C2 C3 C4 122.3(4)
C2 C3 H3 118.8
C4 C3 H3 118.8
C99 C104 H104 119.7
C103 C104 C99 120.7(4)
C103 C104 H104 119.7
C5 C10 C11 120.4(3)
C5 C10 C9 119.0(4)
C9 C10 C11 120.5(4)
C50 C49 C48 121.7(4)
C50 C49 C54 118.5(4)
C54 C49 C48 119.8(4)
O24 C25 C26 128.2(4)
O24 C25 C85 113.4(4)
C26 C25 C85 118.4(4)
C58 C59 H59 119.3
C58 C59 C60 121.5(4)
C60 C59 H59 119.3
C45 C46 H46 120.6
C47 C46 C45 118.7(4)
C47 C46 H46 120.6
C48 C47 H47 118.6
C46 C47 C48 122.7(4)
C46 C47 H47 118.6
C43 C42 H42 119.7
C43 C42 C41 120.7(4)
C41 C42 H42 119.7
C21 C26 H26 119.8
C25 C26 C21 120.4(4)
C25 C26 H26 119.8
C40 C41 C42 119.1(4)
C40 C41 H41 120.4
C42 C41 H41 120.4
F14 C69 F13 106.0(4)
F14 C69 C34 112.9(4)
F13 C69 C34 110.3(4)
F15 C69 F14 108.3(4)
F15 C69 F13 106.5(4)
F15 C69 C34 112.4(4)
C11 C16 C17 120.0(4)
C11 C16 C15 118.7(4)
C15 C16 C17 121.2(4)
C7 C6 H6 119.4
C7 C6 C5 121.2(4)
C5 C6 H6 119.4
C6 C7 H7 120.0
C8 C7 C6 119.9(4)
C8 C7 H7 120.0
C10 C5 C4 120.0(4)
C10 C5 C6 119.0(4)
C6 C5 C4 121.0(4)
C93 C94 H94 119.5
C95 C94 C93 121.0(4)
C95 C94 H94 119.5
C16 C15 H15 119.5
C14 C15 C16 121.0(4)
C14 C15 H15 119.5
C49 C50 H50 119.2
C51 C50 C49 121.6(4)
C51 C50 H50 119.2
F2 C77 F3 106.8(4)
F2 C77 C31 110.4(4)
F3 C77 C31 113.3(4)
F1 C77 F2 107.4(4)
F1 C77 F3 106.3(4)
F1 C77 C31 112.2(4)
C12 C13 H13 120.1
C12 C13 C14 119.8(4)
C14 C13 H13 120.1
C60 C55 C54 120.2(4)
C56 C55 C54 121.5(4)
C56 C55 C60 118.2(4)
C59 C58 H58 120.2
C59 C58 C57 119.5(4)
C57 C58 H58 120.2
C97 C96 H96 120.3
C97 C96 C95 119.5(4)
C95 C96 H96 120.3
C99 C100 H100 120.4
C101 C100 C99 119.3(5)
C101 C100 H100 120.4
F10 C85 C25 114.4(4)
F12 C85 F10 106.6(4)
F12 C85 C25 109.6(4)
F11 C85 F10 105.2(5)
F11 C85 F12 108.8(5)
F11 C85 C25 111.9(4)
C104 C103 H103 120.5
C102 C103 C104 119.0(5)
C102 C103 H103 120.5
C49 C54 C55 119.9(4)
C53 C54 C49 118.2(4)
C53 C54 C55 121.8(4)
C63 C68 H68 120.0
C63 C68 C67 120.0(5)
C67 C68 H68 120.0
C59 C60 C61 122.2(4)
C59 C60 C55 118.9(4)
C55 C60 C61 119.0(4)
C98 C97 H97 119.8
C96 C97 C98 120.4(5)
C96 C97 H97 119.8
C10 C9 H9 119.8
C8 C9 C10 120.5(4)
C8 C9 H9 119.8
C7 C8 C9 120.5(4)
C7 C8 H8 119.8
C9 C8 H8 119.8
C100 C101 H101 120.1
C102 C101 C100 119.7(5)
C102 C101 H101 120.1
C103 C102 H102 119.4
C101 C102 C103 121.2(5)
C101 C102 H102 119.4
C51 C52 H52 120.1
C53 C52 H52 120.1
C53 C52 C51 119.8(4)
C50 C51 C52 120.1(5)
C50 C51 H51 119.9
C52 C51 H51 119.9
C15 C14 C13 120.1(4)
C15 C14 H14 119.9
C13 C14 H14 119.9
C94 C95 C96 120.3(5)
C94 C95 H95 119.8
C96 C95 H95 119.8
F7 C81 C28 109.6(5)
F8 C81 F7 104.2(4)
F8 C81 C28 112.0(4)
F9 C81 F7 107.8(5)
F9 C81 F8 108.1(5)
F9 C81 C28 114.5(4)
C54 C53 H53 119.2
C52 C53 C54 121.7(4)
C52 C53 H53 119.2
C55 C56 H56 119.1
C57 C56 C55 121.8(4)
C57 C56 H56 119.1
C63 C64 H64 120.3
C65 C64 C63 119.4(5)
C65 C64 H64 120.3
F6 C89 F5 108.3(5)
F6 C89 F4 106.1(4)
F6 C89 C21 112.1(4)
F5 C89 F4 107.4(4)
F5 C89 C21 110.3(4)
F4 C89 C21 112.4(4)
C58 C57 H57 119.9
C56 C57 C58 120.1(4)
C56 C57 H57 119.9
C68 C67 H67 120.1
C66 C67 C68 119.7(5)
C66 C67 H67 120.1
C64 C65 H65 119.6
C66 C65 C64 120.8(5)
C66 C65 H65 119.6
C67 C66 H66 119.8
C65 C66 C67 120.4(5)
C65 C66 H66 119.8

loop_
_geom_bond_atom_site_label_1
_geom_bond_atom_site_label_2
_geom_bond_distance
Eu1 O29 2.422(3)
Eu1 O33 2.408(3)
Eu1 O37 2.463(3)
Eu1 O27 2.295(3)
Eu1 O22 2.400(3)
Eu1 O20 2.299(3)
Eu1 O30 2.405(3)
Eu1 O24 2.415(3)
P1 O20 1.501(3)
P1 C1 1.795(4)
P1 C99 1.804(4)
P1 C93 1.797(4)
P2 O27 1.496(3)
P2 C39 1.796(4)
P2 C45 1.800(4)
P2 C63 1.791(4)
F17 C73 1.332(5)
F18 C73 1.339(5)
F14 C69 1.324(5)
F16 C73 1.344(5)
O29 C28 1.252(5)
O33 C34 1.248(5)
O37 C36 1.246(5)
F13 C69 1.341(5)
O22 C21 1.254(5)
F2 C77 1.331(6)
O30 C31 1.258(5)
O24 C25 1.239(5)
F10 C85 1.329(5)
F3 C77 1.338(6)
F7 C81 1.338(6)
F8 C81 1.322(6)
F6 C89 1.310(6)
F15 C69 1.317(5)
F1 C77 1.317(7)
F12 C85 1.315(6)
F5 C89 1.313(6)
F4 C89 1.332(6)
C39 C44 1.397(6)
C39 C40 1.390(6)
C18 H18 0.9300
C18 C1 1.381(6)
C18 C17 1.400(5)
F11 C85 1.312(6)
C1 C2 1.387(6)
C99 C104 1.383(6)
C99 C100 1.394(6)
C28 C32 1.407(6)
C28 C81 1.529(7)
C44 H44 0.9300
C44 C43 1.375(6)
C36 C35 1.398(6)
C36 C73 1.533(6)
C45 C62 1.377(6)
C45 C46 1.407(6)
C93 C98 1.395(6)
C93 C94 1.384(6)
C98 H98 0.9300
C98 C97 1.383(6)
C63 C68 1.378(6)
C63 C64 1.397(6)
C2 H2 0.9300
C2 C3 1.374(6)
C43 H43 0.9300
C43 C42 1.389(7)
C17 C4 1.415(5)
C17 C16 1.462(6)
C11 C12 1.404(6)
C11 C10 1.466(5)
C11 C16 1.414(6)
C35 H35 0.9300
C35 C34 1.391(6)
C62 H62 0.9300
C62 C61 1.408(6)
C40 H40 0.9300
C40 C41 1.381(6)
C32 H32 0.9300
C32 C31 1.371(6)
C48 C61 1.407(6)
C48 C49 1.458(6)
C48 C47 1.402(6)
C31 C77 1.529(6)
C21 C26 1.389(6)
C21 C89 1.541(6)
C61 C60 1.471(6)
C34 C69 1.537(6)
C12 H12 0.9300
C12 C13 1.362(6)
F9 C81 1.304(6)
C4 C3 1.403(6)
C4 C5 1.470(6)
C3 H3 0.9300
C104 H104 0.9300
C104 C103 1.383(7)
C10 C5 1.395(6)
C10 C9 1.416(6)
C49 C50 1.400(6)
C49 C54 1.422(6)
C25 C26 1.388(6)
C25 C85 1.531(7)
C59 H59 0.9300
C59 C58 1.375(6)
C59 C60 1.405(6)
C46 H46 0.9300
C46 C47 1.369(6)
C47 H47 0.9300
C42 H42 0.9300
C42 C41 1.392(6)
C26 H26 0.9300
C41 H41 0.9300
C16 C15 1.418(6)
C6 H6 0.9300
C6 C7 1.377(6)
C6 C5 1.403(6)
C7 H7 0.9300
C7 C8 1.375(6)
C94 H94 0.9300
C94 C95 1.368(6)
C15 H15 0.9300
C15 C14 1.369(6)
C50 H50 0.9300
C50 C51 1.371(6)
C13 H13 0.9300
C13 C14 1.389(6)
C55 C54 1.466(6)
C55 C60 1.416(6)
C55 C56 1.397(6)
C58 H58 0.9300
C58 C57 1.386(6)
C96 H96 0.9300
C96 C97 1.379(7)
C96 C95 1.383(7)
C100 H100 0.9300
C100 C101 1.392(7)
C103 H103 0.9300
C103 C102 1.380(7)
C54 C53 1.409(6)
C68 H68 0.9300
C68 C67 1.391(7)
C97 H97 0.9300
C9 H9 0.9300
C9 C8 1.377(6)
C8 H8 0.9300
C101 H101 0.9300
C101 C102 1.379(7)
C102 H102 0.9300
C52 H52 0.9300
C52 C51 1.388(7)
C52 C53 1.368(7)
C51 H51 0.9300
C14 H14 0.9300
C95 H95 0.9300
C53 H53 0.9300
C56 H56 0.9300
C56 C57 1.376(7)
C64 H64 0.9300
C64 C65 1.376(7)
C57 H57 0.9300
C67 H67 0.9300
C67 C66 1.374(8)
C65 H65 0.9300
C65 C66 1.360(8)
C66 H66 0.9300
